data_1571990
loop_
_publ_author_name
'Yang, Wenbang'
'White, Andrew J. P.'
'Crimmin, Mark R.'

_publ_section_title
;
 Cross-coupling of CO and an isocyanide mediated by a tetrameric magnesium
 hydride cluster.
;
_journal_issue 30
_journal_name_full 'Chemical science'
_journal_page_first 11807
_journal_page_last 11813
_journal_paper_doi 10.1039/d4sc02638a
_journal_volume 15
_journal_year 2024
_chemical_formula_moiety 'C67 H93 Mg2 N5, C4 H10 O'
_chemical_formula_sum 'C71 H103 Mg2 N5 O'
_chemical_formula_weight 1091.20
_space_group_crystal_system triclinic
_space_group_IT_number 2
_space_group_name_Hall '-P 1'
_space_group_name_H-M_alt 'P -1'
_atom_sites_solution_hydrogens mixed
_audit_creation_method SHELXL-2018/3
_audit_update_record
;
2024-01-26 deposited with the CCDC.	2024-06-24 downloaded from the CCDC.
;
_cell_angle_alpha 78.593(2)
_cell_angle_beta 85.703(2)
_cell_angle_gamma 73.328(3)
_cell_formula_units_Z 2
_cell_length_a 12.2454(3)
_cell_length_b 14.1302(4)
_cell_length_c 20.6959(5)
_cell_measurement_reflns_used 16716
_cell_measurement_temperature 173(2)
_cell_measurement_theta_max 73.4710
_cell_measurement_theta_min 3.7450
_cell_volume 3362.08(16)
_computing_cell_refinement 'CrysAlisPro, Rigaku OD'
_computing_data_collection 'CrysAlisPro, Rigaku OD'
_computing_data_reduction 'CrysAlisPro, Rigaku OD'
_computing_molecular_graphics 'Bruker SHELXTL'
_computing_publication_material 'CIFTAB-2014 (Sheldrick, 2017)'
_computing_structure_refinement 'SHELXL-2018/3 (Sheldrick, 2018)'
_computing_structure_solution 'SHELXS-2014 (Sheldrick, 2017)'
_diffrn_ambient_temperature 173(2)
_diffrn_detector_area_resol_mean 10.4115
_diffrn_measured_fraction_theta_full 1.000
_diffrn_measured_fraction_theta_max 0.982
_diffrn_measurement_device_type 'Agilent Xcalibur PX Ultra A'
_diffrn_measurement_method 'omega scans'
_diffrn_radiation_type CuK\a
_diffrn_radiation_wavelength 1.54184
_diffrn_reflns_av_R_equivalents 0.0632
_diffrn_reflns_av_unetI/netI 0.0454
_diffrn_reflns_Laue_measured_fraction_full 1.000
_diffrn_reflns_Laue_measured_fraction_max 0.982
_diffrn_reflns_limit_h_max 14
_diffrn_reflns_limit_h_min -15
_diffrn_reflns_limit_k_max 17
_diffrn_reflns_limit_k_min -17
_diffrn_reflns_limit_l_max 25
_diffrn_reflns_limit_l_min -25
_diffrn_reflns_number 60093
_diffrn_reflns_point_group_measured_fraction_full 1.000
_diffrn_reflns_point_group_measured_fraction_max 0.982
_diffrn_reflns_theta_full 67.684
_diffrn_reflns_theta_max 73.796
_diffrn_reflns_theta_min 3.322
_diffrn_source 'Enhance Ultra (Cu) X-ray Source'
_exptl_absorpt_coefficient_mu 0.645
_exptl_absorpt_correction_T_max 0.955
_exptl_absorpt_correction_T_min 0.852
_exptl_absorpt_correction_type analytical
_exptl_absorpt_process_details
; 
CrysAlisPro 1.171.42.49 (Rigaku Oxford Diffraction, 2022) 
Analytical numeric absorption correction using a multifaceted crystal 
model based on expressions derived by R.C. Clark & J.S. Reid. 
(Clark, R. C. & Reid, J. S. (1995). Acta Cryst. A51, 887-897) 
Empirical absorption correction using spherical harmonics, 
implemented in SCALE3 ABSPACK scaling algorithm. 
;
_exptl_crystal_colour Colourless
_exptl_crystal_density_diffrn 1.078
_exptl_crystal_description tablets
_exptl_crystal_F_000 1192
_exptl_crystal_size_max 0.366
_exptl_crystal_size_mid 0.160
_exptl_crystal_size_min 0.084
_refine_diff_density_max 0.305
_refine_diff_density_min -0.190
_refine_diff_density_rms 0.046
_refine_ls_extinction_method none
_refine_ls_goodness_of_fit_ref 1.021
_refine_ls_hydrogen_treatment mixed
_refine_ls_matrix_type full
_refine_ls_number_parameters 740
_refine_ls_number_reflns 13374
_refine_ls_number_restraints 0
_refine_ls_restrained_S_all 1.021
_refine_ls_R_factor_all 0.0791
_refine_ls_R_factor_gt 0.0523
_refine_ls_shift/su_max 0.000
_refine_ls_shift/su_mean 0.000
_refine_ls_structure_factor_coef Fsqd
_refine_ls_weighting_details 'w=1/[\s^2^(Fo^2^)+(0.0824P)^2^+0.4947P] where P=(Fo^2^+2Fc^2^)/3'
_refine_ls_weighting_scheme calc
_refine_ls_wR_factor_gt 0.1345
_refine_ls_wR_factor_ref 0.1544
_reflns_Friedel_coverage 0.000
_reflns_number_gt 9573
_reflns_number_total 13374
_reflns_threshold_expression 'I > 2\s(I)'
_cod_data_source_file d4sc02638a3.cif
_cod_data_source_block 2c
_cod_depositor_comments 'Adding full bibliography for 1571986--1571991.cif.'
_cod_original_cell_volume 3362.09(17)
_cod_database_code 1571990
_shelx_shelxl_version_number 2018/3
_shelx_space_group_comment
; 
The symmetry employed for this shelxl refinement is uniquely defined 
by the following loop, which should always be used as a source of 
symmetry information in preference to the above space-group names. 
They are only intended as comments. 
;

loop_
_space_group_symop_operation_xyz
'x, y, z'
'-x, -y, -z'

loop_
_atom_site_label
_atom_site_type_symbol
_atom_site_fract_x
_atom_site_fract_y
_atom_site_fract_z
_atom_site_U_iso_or_equiv
_atom_site_adp_type
_atom_site_occupancy
_atom_site_site_symmetry_order
_atom_site_calc_flag
_atom_site_refinement_flags_posn
_atom_site_refinement_flags_adp
_atom_site_refinement_flags_occupancy
_atom_site_disorder_assembly
_atom_site_disorder_group
Mg1 Mg 0.66902(5) 0.23450(4) 0.26194(3) 0.02994(14) Uani 1 1 d . . . . .
Mg2 Mg 0.57382(5) 0.48249(4) 0.23666(3) 0.03296(15) Uani 1 1 d . . . . .
H1 H 0.5661(18) 0.3522(16) 0.2337(10) 0.040(6) Uiso 1 1 d . . . . .
N1 N 0.63425(12) 0.12209(11) 0.33347(7) 0.0307(3) Uani 1 1 d . . . . .
C1 C 0.57304(15) 0.06593(14) 0.31792(9) 0.0334(4) Uani 1 1 d . . . . .
C2 C 0.55617(16) 0.05910(14) 0.25265(9) 0.0354(4) Uani 1 1 d . . . . .
H2A H 0.498091 0.029021 0.247306 0.042 Uiso 1 1 calc R U . . .
C3 C 0.61246(15) 0.09014(14) 0.19459(9) 0.0335(4) Uani 1 1 d . . . . .
N3 N 0.68284(12) 0.14810(11) 0.18934(7) 0.0317(3) Uani 1 1 d . . . . .
C4 C 0.51802(18) 0.00388(16) 0.37080(10) 0.0419(4) Uani 1 1 d . . . . .
H4A H 0.575131 -0.037457 0.403183 0.063 Uiso 1 1 calc R U . . .
H4B H 0.486549 -0.039780 0.350855 0.063 Uiso 1 1 calc R U . . .
H4C H 0.456571 0.048502 0.392773 0.063 Uiso 1 1 calc R U . . .
C5 C 0.5907(2) 0.05113(19) 0.13496(10) 0.0502(5) Uani 1 1 d . . . . .
H5A H 0.582990 0.104405 0.095855 0.075 Uiso 1 1 calc R U . . .
H5B H 0.520252 0.030367 0.142288 0.075 Uiso 1 1 calc R U . . .
H5C H 0.654648 -0.006578 0.128226 0.075 Uiso 1 1 calc R U . . .
C6 C 0.66208(16) 0.10728(13) 0.40190(8) 0.0329(4) Uani 1 1 d . . . . .
C7 C 0.76998(16) 0.04347(14) 0.42249(9) 0.0357(4) Uani 1 1 d . . . . .
C8 C 0.79708(18) 0.02934(15) 0.48884(10) 0.0421(5) Uani 1 1 d . . . . .
H8A H 0.869377 -0.013237 0.503718 0.050 Uiso 1 1 calc R U . . .
C9 C 0.72109(19) 0.07589(16) 0.53289(9) 0.0439(5) Uani 1 1 d . . . . .
H9A H 0.741003 0.064634 0.577820 0.053 Uiso 1 1 calc R U . . .
C10 C 0.61557(18) 0.13917(15) 0.51218(9) 0.0395(4) Uani 1 1 d . . . . .
H10A H 0.563914 0.171406 0.542961 0.047 Uiso 1 1 calc R U . . .
C11 C 0.58450(16) 0.15595(14) 0.44629(9) 0.0352(4) Uani 1 1 d . . . . .
C12 C 0.85346(17) -0.01141(15) 0.37508(10) 0.0412(4) Uani 1 1 d . . . . .
H12A H 0.840443 0.031646 0.330238 0.049 Uiso 1 1 calc R U . . .
C13 C 0.97824(17) -0.02970(17) 0.39137(11) 0.0466(5) Uani 1 1 d . . . . .
H13A H 0.990816 0.033332 0.397576 0.070 Uiso 1 1 calc R U . . .
H13B H 1.027128 -0.054277 0.355054 0.070 Uiso 1 1 calc R U . . .
H13C H 0.996871 -0.079901 0.431939 0.070 Uiso 1 1 calc R U . . .
C14 C 0.8314(2) -0.1114(2) 0.37138(15) 0.0643(7) Uani 1 1 d . . . . .
H14A H 0.840763 -0.154521 0.415087 0.096 Uiso 1 1 calc R U . . .
H14B H 0.885758 -0.144730 0.340113 0.096 Uiso 1 1 calc R U . . .
H14C H 0.753510 -0.098888 0.356582 0.096 Uiso 1 1 calc R U . . .
C15 C 0.46960(17) 0.22870(15) 0.42424(9) 0.0395(4) Uani 1 1 d . . . . .
H15A H 0.454677 0.218454 0.379633 0.047 Uiso 1 1 calc R U . . .
C16 C 0.37074(19) 0.21087(19) 0.47003(11) 0.0512(5) Uani 1 1 d . . . . .
H16A H 0.380163 0.225373 0.513341 0.077 Uiso 1 1 calc R U . . .
H16B H 0.370043 0.140643 0.474837 0.077 Uiso 1 1 calc R U . . .
H16C H 0.298620 0.255167 0.451281 0.077 Uiso 1 1 calc R U . . .
C17 C 0.4747(2) 0.33670(17) 0.41747(12) 0.0529(5) Uani 1 1 d . . . . .
H17A H 0.402464 0.382920 0.400183 0.079 Uiso 1 1 calc R U . . .
H17B H 0.537256 0.347297 0.387127 0.079 Uiso 1 1 calc R U . . .
H17C H 0.487625 0.349349 0.460760 0.079 Uiso 1 1 calc R U . . .
C18 C 0.74984(16) 0.15824(14) 0.12981(9) 0.0355(4) Uani 1 1 d . . . . .
C19 C 0.71492(18) 0.24262(15) 0.07948(9) 0.0419(5) Uani 1 1 d . . . . .
C20 C 0.7876(2) 0.25423(19) 0.02532(11) 0.0578(6) Uani 1 1 d . . . . .
H20A H 0.765470 0.311850 -0.008491 0.069 Uiso 1 1 calc R U . . .
C21 C 0.8904(2) 0.1845(2) 0.01955(12) 0.0627(7) Uani 1 1 d . . . . .
H21A H 0.939478 0.194710 -0.017359 0.075 Uiso 1 1 calc R U . . .
C22 C 0.9223(2) 0.0990(2) 0.06798(12) 0.0551(6) Uani 1 1 d . . . . .
H22A H 0.992506 0.049976 0.063179 0.066 Uiso 1 1 calc R U . . .
C23 C 0.85379(17) 0.08379(16) 0.12313(10) 0.0422(5) Uani 1 1 d . . . . .
C24 C 0.59819(19) 0.31804(16) 0.08139(10) 0.0469(5) Uani 1 1 d . . . . .
H24A H 0.560310 0.298071 0.124368 0.056 Uiso 1 1 calc R U . . .
C25 C 0.5236(3) 0.3143(2) 0.02620(13) 0.0720(8) Uani 1 1 d . . . . .
H25A H 0.447371 0.360152 0.029960 0.108 Uiso 1 1 calc R U . . .
H25B H 0.517792 0.245625 0.030025 0.108 Uiso 1 1 calc R U . . .
H25C H 0.558081 0.334569 -0.016681 0.108 Uiso 1 1 calc R U . . .
C26 C 0.6049(3) 0.42503(18) 0.07776(14) 0.0679(7) Uani 1 1 d . . . . .
H26A H 0.653761 0.426227 0.112799 0.102 Uiso 1 1 calc R U . . .
H26B H 0.528231 0.469234 0.083370 0.102 Uiso 1 1 calc R U . . .
H26C H 0.636912 0.448416 0.034773 0.102 Uiso 1 1 calc R U . . .
C27 C 0.88959(18) -0.01304(17) 0.17400(11) 0.0486(5) Uani 1 1 d . . . . .
H27A H 0.829843 -0.010021 0.209826 0.058 Uiso 1 1 calc R U . . .
C28 C 1.0028(2) -0.0257(2) 0.20521(15) 0.0710(8) Uani 1 1 d . . . . .
H28A H 1.062574 -0.027162 0.170860 0.107 Uiso 1 1 calc R U . . .
H28B H 1.022445 -0.088847 0.237273 0.107 Uiso 1 1 calc R U . . .
H28C H 0.996357 0.030683 0.227597 0.107 Uiso 1 1 calc R U . . .
C29 C 0.8985(3) -0.1065(2) 0.14430(17) 0.0869(10) Uani 1 1 d . . . . .
H29A H 0.958066 -0.112160 0.109772 0.130 Uiso 1 1 calc R U . . .
H29B H 0.825297 -0.100330 0.125252 0.130 Uiso 1 1 calc R U . . .
H29C H 0.917731 -0.166625 0.178925 0.130 Uiso 1 1 calc R U . . .
N31 N 0.62231(13) 0.61081(12) 0.19011(8) 0.0355(3) Uani 1 1 d . . . . .
C31 C 0.55151(16) 0.69317(14) 0.15709(9) 0.0369(4) Uani 1 1 d . . . . .
C32 C 0.43373(16) 0.70600(14) 0.15199(10) 0.0374(4) Uani 1 1 d . . . . .
H32A H 0.395997 0.760977 0.119525 0.045 Uiso 1 1 calc R U . . .
N33 N 0.40172(13) 0.56224(11) 0.22824(8) 0.0340(3) Uani 1 1 d . . . . .
C33 C 0.36439(15) 0.65028(14) 0.18735(9) 0.0344(4) Uani 1 1 d . . . . .
C34 C 0.59114(19) 0.78290(16) 0.12313(13) 0.0513(5) Uani 1 1 d . . . . .
H34A H 0.658636 0.784297 0.145141 0.077 Uiso 1 1 calc R U . . .
H34B H 0.530110 0.844749 0.125364 0.077 Uiso 1 1 calc R U . . .
H34C H 0.610346 0.777811 0.076884 0.077 Uiso 1 1 calc R U . . .
C35 C 0.23754(16) 0.70047(16) 0.17880(11) 0.0433(5) Uani 1 1 d . . . . .
H35A H 0.197778 0.649185 0.179422 0.065 Uiso 1 1 calc R U . . .
H35B H 0.224937 0.747531 0.136599 0.065 Uiso 1 1 calc R U . . .
H35C H 0.208064 0.737095 0.214867 0.065 Uiso 1 1 calc R U . . .
C36 C 0.73710(16) 0.61386(14) 0.20003(10) 0.0385(4) Uani 1 1 d . . . . .
C37 C 0.76168(17) 0.62802(14) 0.26274(11) 0.0419(5) Uani 1 1 d . . . . .
C38 C 0.87342(19) 0.62601(17) 0.27453(13) 0.0527(6) Uani 1 1 d . . . . .
H38A H 0.891384 0.635052 0.316356 0.063 Uiso 1 1 calc R U . . .
C39 C 0.9573(2) 0.6113(2) 0.22703(14) 0.0617(7) Uani 1 1 d . . . . .
H39A H 1.032969 0.608898 0.236393 0.074 Uiso 1 1 calc R U . . .
C40 C 0.93249(19) 0.5999(2) 0.16582(13) 0.0582(6) Uani 1 1 d . . . . .
H40A H 0.991008 0.591951 0.132850 0.070 Uiso 1 1 calc R U . . .
C41 C 0.82266(17) 0.59991(16) 0.15099(11) 0.0451(5) Uani 1 1 d . . . . .
C42 C 0.66957(19) 0.64678(17) 0.31572(11) 0.0474(5) Uani 1 1 d . . . . .
H42A H 0.616862 0.605718 0.311899 0.057 Uiso 1 1 calc R U . . .
C43 C 0.7148(2) 0.6150(2) 0.38587(13) 0.0645(7) Uani 1 1 d . . . . .
H43A H 0.765141 0.546173 0.391616 0.097 Uiso 1 1 calc R U . . .
H43B H 0.650712 0.617748 0.417464 0.097 Uiso 1 1 calc R U . . .
H43C H 0.757538 0.660561 0.393522 0.097 Uiso 1 1 calc R U . . .
C44 C 0.5991(2) 0.7568(2) 0.30467(15) 0.0674(7) Uani 1 1 d . . . . .
H44A H 0.648620 0.799564 0.306895 0.101 Uiso 1 1 calc R U . . .
H44B H 0.539098 0.766372 0.338835 0.101 Uiso 1 1 calc R U . . .
H44C H 0.564240 0.775156 0.261194 0.101 Uiso 1 1 calc R U . . .
C45 C 0.80208(19) 0.58707(17) 0.08173(11) 0.0503(5) Uani 1 1 d . . . . .
H45A H 0.719101 0.593808 0.078147 0.060 Uiso 1 1 calc R U . . .
C46 C 0.8337(2) 0.6677(2) 0.02822(13) 0.0679(7) Uani 1 1 d . . . . .
H46A H 0.795395 0.734465 0.038114 0.102 Uiso 1 1 calc R U . . .
H46B H 0.809468 0.662902 -0.014797 0.102 Uiso 1 1 calc R U . . .
H46C H 0.916457 0.657083 0.027248 0.102 Uiso 1 1 calc R U . . .
C47 C 0.8699(2) 0.4828(2) 0.06863(14) 0.0663(7) Uani 1 1 d . . . . .
H47A H 0.853568 0.476197 0.024355 0.099 Uiso 1 1 calc R U . . .
H47B H 0.847780 0.430904 0.101376 0.099 Uiso 1 1 calc R U . . .
H47C H 0.951615 0.474771 0.071802 0.099 Uiso 1 1 calc R U . . .
C48 C 0.31716(15) 0.52359(14) 0.26826(10) 0.0361(4) Uani 1 1 d . . . . .
C49 C 0.28046(16) 0.44631(15) 0.25067(11) 0.0422(5) Uani 1 1 d . . . . .
C50 C 0.20132(19) 0.40862(17) 0.29192(12) 0.0514(5) Uani 1 1 d . . . . .
H50A H 0.176178 0.356301 0.280815 0.062 Uiso 1 1 calc R U . . .
C51 C 0.15854(19) 0.44531(19) 0.34846(13) 0.0553(6) Uani 1 1 d . . . . .
H51A H 0.104808 0.418262 0.375825 0.066 Uiso 1 1 calc R U . . .
C52 C 0.19408(19) 0.52133(17) 0.36504(12) 0.0501(5) Uani 1 1 d . . . . .
H52A H 0.164225 0.546532 0.403922 0.060 Uiso 1 1 calc R U . . .
C53 C 0.27336(17) 0.56202(15) 0.32563(10) 0.0415(4) Uani 1 1 d . . . . .
C54 C 0.32092(18) 0.40674(16) 0.18752(12) 0.0467(5) Uani 1 1 d . . . . .
H54A H 0.396467 0.419822 0.175066 0.056 Uiso 1 1 calc R U . . .
C55 C 0.2405(3) 0.4615(3) 0.13020(15) 0.0861(11) Uani 1 1 d . . . . .
H55A H 0.165149 0.450643 0.140933 0.129 Uiso 1 1 calc R U . . .
H55B H 0.271213 0.435187 0.090188 0.129 Uiso 1 1 calc R U . . .
H55C H 0.233631 0.533607 0.122858 0.129 Uiso 1 1 calc R U . . .
C56 C 0.3385(3) 0.2942(2) 0.19480(18) 0.0767(9) Uani 1 1 d . . . . .
H56A H 0.383189 0.259083 0.234157 0.115 Uiso 1 1 calc R U . . .
H56B H 0.379322 0.270921 0.155779 0.115 Uiso 1 1 calc R U . . .
H56C H 0.264223 0.279962 0.199153 0.115 Uiso 1 1 calc R U . . .
C57 C 0.3099(2) 0.64547(16) 0.34642(11) 0.0472(5) Uani 1 1 d . . . . .
H57A H 0.354016 0.674301 0.308889 0.057 Uiso 1 1 calc R U . . .
C58 C 0.3878(2) 0.6050(2) 0.40615(13) 0.0612(6) Uani 1 1 d . . . . .
H58A H 0.347398 0.573705 0.443110 0.092 Uiso 1 1 calc R U . . .
H58B H 0.409128 0.660533 0.418762 0.092 Uiso 1 1 calc R U . . .
H58C H 0.456634 0.554982 0.394775 0.092 Uiso 1 1 calc R U . . .
C59 C 0.2078(2) 0.73046(19) 0.36214(13) 0.0633(7) Uani 1 1 d . . . . .
H59A H 0.157227 0.755600 0.324273 0.095 Uiso 1 1 calc R U . . .
H59B H 0.234860 0.785173 0.371473 0.095 Uiso 1 1 calc R U . . .
H59C H 0.165994 0.705016 0.400743 0.095 Uiso 1 1 calc R U . . .
C60 C 0.73067(18) 0.40174(15) 0.29363(11) 0.0425(5) Uani 1 1 d . . . . .
H60A H 0.764378 0.437954 0.316497 0.051 Uiso 1 1 calc R U . . .
N61 N 0.77723(13) 0.30639(11) 0.29639(7) 0.0336(3) Uani 1 1 d . . . . .
C62 C 0.89032(16) 0.26378(14) 0.32397(10) 0.0359(4) Uani 1 1 d . . . . .
C63 C 0.90648(17) 0.25675(15) 0.39138(10) 0.0398(4) Uani 1 1 d . . . . .
C64 C 1.01840(19) 0.21663(16) 0.41423(11) 0.0471(5) Uani 1 1 d . . . . .
H64A H 1.031929 0.211510 0.459568 0.057 Uiso 1 1 calc R U . . .
C65 C 1.10867(18) 0.18464(16) 0.37314(12) 0.0496(5) Uani 1 1 d . . . . .
H65A H 1.183393 0.156948 0.390134 0.060 Uiso 1 1 calc R U . . .
C66 C 1.09084(18) 0.19271(16) 0.30684(11) 0.0459(5) Uani 1 1 d . . . . .
H66A H 1.153650 0.170456 0.278444 0.055 Uiso 1 1 calc R U . . .
C67 C 0.98149(17) 0.23324(15) 0.28122(10) 0.0398(4) Uani 1 1 d . . . . .
C68 C 0.8105(2) 0.29013(18) 0.43823(11) 0.0501(5) Uani 1 1 d . . . . .
H68A H 0.788877 0.363554 0.432969 0.075 Uiso 1 1 calc R U . . .
H68B H 0.834777 0.260080 0.483560 0.075 Uiso 1 1 calc R U . . .
H68C H 0.744961 0.268629 0.428879 0.075 Uiso 1 1 calc R U . . .
C69 C 0.9646(2) 0.2512(2) 0.20784(11) 0.0552(6) Uani 1 1 d . . . . .
H69A H 0.906460 0.220229 0.199042 0.083 Uiso 1 1 calc R U . . .
H69B H 1.036619 0.221344 0.186112 0.083 Uiso 1 1 calc R U . . .
H69C H 0.939659 0.323646 0.190708 0.083 Uiso 1 1 calc R U . . .
O70 O 0.30505(15) -0.01182(12) 0.13519(8) 0.0600(4) Uani 1 1 d . . . . .
C71 C 0.2773(2) 0.02893(19) 0.19247(11) 0.0525(5) Uani 1 1 d . . . . .
H71A H 0.196399 0.069138 0.191711 0.063 Uiso 1 1 calc R U . . .
H71B H 0.325240 0.073736 0.195094 0.063 Uiso 1 1 calc R U . . .
C72 C 0.2969(2) -0.0549(2) 0.25115(12) 0.0616(6) Uani 1 1 d . . . . .
H72A H 0.249322 -0.098962 0.248230 0.092 Uiso 1 1 calc R U . . .
H72B H 0.276880 -0.026803 0.291538 0.092 Uiso 1 1 calc R U . . .
H72C H 0.377401 -0.093602 0.252067 0.092 Uiso 1 1 calc R U . . .
C73 C 0.2793(3) 0.0621(2) 0.07745(12) 0.0658(7) Uani 1 1 d . . . . .
H73A H 0.323083 0.111512 0.075979 0.079 Uiso 1 1 calc R U . . .
H73B H 0.197067 0.098183 0.077262 0.079 Uiso 1 1 calc R U . . .
C74 C 0.3095(4) 0.0125(3) 0.01931(15) 0.1053(13) Uani 1 1 d . . . . .
H74A H 0.291632 0.063277 -0.021050 0.158 Uiso 1 1 calc R U . . .
H74B H 0.265753 -0.036124 0.020997 0.158 Uiso 1 1 calc R U . . .
H74C H 0.391218 -0.022367 0.019510 0.158 Uiso 1 1 calc R U . . .

loop_
_atom_site_aniso_label
_atom_site_aniso_U_11
_atom_site_aniso_U_22
_atom_site_aniso_U_33
_atom_site_aniso_U_23
_atom_site_aniso_U_13
_atom_site_aniso_U_12
Mg1 0.0302(3) 0.0280(3) 0.0308(3) -0.0029(2) -0.0053(2) -0.0072(2)
Mg2 0.0294(3) 0.0277(3) 0.0398(3) -0.0038(2) -0.0052(2) -0.0053(2)
N1 0.0307(7) 0.0303(7) 0.0294(7) -0.0006(6) -0.0059(6) -0.0078(6)
C1 0.0305(9) 0.0320(9) 0.0359(9) -0.0022(7) -0.0042(7) -0.0081(7)
C2 0.0348(9) 0.0373(10) 0.0372(9) -0.0054(8) -0.0072(8) -0.0142(8)
C3 0.0332(9) 0.0312(9) 0.0362(9) -0.0070(7) -0.0070(7) -0.0069(7)
N3 0.0318(7) 0.0307(8) 0.0303(7) -0.0039(6) -0.0041(6) -0.0052(6)
C4 0.0462(11) 0.0449(11) 0.0383(10) -0.0029(8) -0.0030(8) -0.0212(9)
C5 0.0603(14) 0.0625(14) 0.0392(11) -0.0161(10) -0.0021(10) -0.0304(11)
C6 0.0373(9) 0.0313(9) 0.0304(8) 0.0004(7) -0.0067(7) -0.0128(7)
C7 0.0355(10) 0.0322(9) 0.0381(9) -0.0004(7) -0.0079(8) -0.0096(8)
C8 0.0433(11) 0.0394(11) 0.0406(10) 0.0020(8) -0.0152(9) -0.0096(9)
C9 0.0544(12) 0.0450(11) 0.0319(9) -0.0001(8) -0.0105(9) -0.0157(10)
C10 0.0481(11) 0.0398(10) 0.0312(9) -0.0046(8) -0.0007(8) -0.0147(9)
C11 0.0394(10) 0.0332(9) 0.0326(9) -0.0003(7) -0.0036(7) -0.0127(8)
C12 0.0361(10) 0.0410(11) 0.0442(10) -0.0065(8) -0.0099(8) -0.0059(8)
C13 0.0367(10) 0.0443(12) 0.0552(12) -0.0065(9) -0.0089(9) -0.0052(9)
C14 0.0467(13) 0.0586(15) 0.096(2) -0.0382(14) -0.0060(13) -0.0106(11)
C15 0.0383(10) 0.0421(11) 0.0347(9) -0.0060(8) -0.0015(8) -0.0062(8)
C16 0.0424(11) 0.0572(14) 0.0510(12) -0.0096(10) 0.0014(9) -0.0101(10)
C17 0.0484(12) 0.0414(12) 0.0615(14) -0.0025(10) -0.0073(10) -0.0041(10)
C18 0.0358(9) 0.0366(10) 0.0353(9) -0.0088(8) -0.0024(7) -0.0103(8)
C19 0.0503(12) 0.0393(11) 0.0351(10) -0.0063(8) 0.0025(8) -0.0122(9)
C20 0.0725(16) 0.0519(14) 0.0434(12) -0.0018(10) 0.0119(11) -0.0165(12)
C21 0.0651(16) 0.0710(17) 0.0500(13) -0.0141(12) 0.0235(12) -0.0200(13)
C22 0.0446(12) 0.0638(15) 0.0555(13) -0.0194(11) 0.0103(10) -0.0103(11)
C23 0.0367(10) 0.0455(11) 0.0453(11) -0.0137(9) 0.0000(8) -0.0093(9)
C24 0.0541(12) 0.0407(11) 0.0360(10) 0.0014(8) -0.0007(9) -0.0036(9)
C25 0.0740(18) 0.0744(18) 0.0529(14) -0.0039(13) -0.0198(13) 0.0015(14)
C26 0.0841(19) 0.0420(13) 0.0654(15) -0.0028(11) 0.0192(14) -0.0084(13)
C27 0.0377(11) 0.0476(12) 0.0540(12) -0.0098(10) -0.0029(9) -0.0009(9)
C28 0.0502(14) 0.0788(19) 0.0740(17) -0.0051(14) -0.0168(13) -0.0044(13)
C29 0.109(3) 0.0516(16) 0.095(2) -0.0094(15) -0.037(2) -0.0080(16)
N31 0.0268(7) 0.0321(8) 0.0456(9) -0.0048(7) -0.0026(6) -0.0066(6)
C31 0.0338(9) 0.0322(9) 0.0422(10) -0.0040(8) -0.0010(8) -0.0070(8)
C32 0.0319(9) 0.0328(10) 0.0426(10) 0.0015(8) -0.0044(8) -0.0061(7)
N33 0.0294(7) 0.0295(8) 0.0420(8) -0.0057(6) -0.0027(6) -0.0067(6)
C33 0.0308(9) 0.0322(9) 0.0389(9) -0.0072(7) -0.0043(7) -0.0053(7)
C34 0.0399(11) 0.0359(11) 0.0716(15) 0.0047(10) -0.0035(10) -0.0098(9)
C35 0.0311(10) 0.0419(11) 0.0507(11) -0.0007(9) -0.0058(8) -0.0043(8)
C36 0.0298(9) 0.0286(9) 0.0538(11) -0.0005(8) -0.0054(8) -0.0064(7)
C37 0.0360(10) 0.0300(10) 0.0595(12) -0.0043(9) -0.0079(9) -0.0099(8)
C38 0.0431(12) 0.0476(12) 0.0685(14) -0.0021(11) -0.0172(11) -0.0162(10)
C39 0.0327(11) 0.0625(15) 0.0840(18) 0.0072(13) -0.0137(11) -0.0147(10)
C40 0.0304(10) 0.0633(15) 0.0707(15) 0.0048(12) 0.0016(10) -0.0091(10)
C41 0.0333(10) 0.0382(11) 0.0563(12) 0.0027(9) -0.0003(9) -0.0062(8)
C42 0.0434(11) 0.0450(12) 0.0599(13) -0.0200(10) -0.0057(10) -0.0138(9)
C43 0.0682(16) 0.0671(16) 0.0613(15) -0.0237(13) -0.0047(12) -0.0150(13)
C44 0.0609(15) 0.0531(14) 0.0875(19) -0.0304(13) -0.0076(14) -0.0017(12)
C45 0.0412(11) 0.0505(13) 0.0507(12) -0.0003(10) 0.0040(9) -0.0065(10)
C46 0.0662(16) 0.0680(17) 0.0601(15) 0.0030(13) 0.0078(13) -0.0162(13)
C47 0.0596(15) 0.0586(15) 0.0692(16) -0.0090(13) 0.0072(13) -0.0024(12)
C48 0.0278(9) 0.0284(9) 0.0469(10) 0.0004(8) -0.0054(8) -0.0035(7)
C49 0.0305(9) 0.0345(10) 0.0592(12) -0.0023(9) -0.0068(9) -0.0080(8)
C50 0.0405(11) 0.0408(11) 0.0726(15) -0.0014(10) -0.0064(11) -0.0155(9)
C51 0.0392(11) 0.0558(14) 0.0663(15) 0.0045(11) 0.0037(10) -0.0178(10)
C52 0.0410(11) 0.0483(12) 0.0529(12) -0.0004(10) 0.0034(9) -0.0067(9)
C53 0.0364(10) 0.0351(10) 0.0467(11) -0.0008(8) -0.0008(8) -0.0044(8)
C54 0.0342(10) 0.0404(11) 0.0674(14) -0.0150(10) -0.0090(9) -0.0080(8)
C55 0.0732(19) 0.093(2) 0.0809(19) -0.0438(17) -0.0331(16) 0.0212(16)
C56 0.0647(17) 0.0505(15) 0.121(3) -0.0324(16) 0.0212(17) -0.0210(13)
C57 0.0540(13) 0.0394(11) 0.0463(11) -0.0086(9) 0.0041(9) -0.0108(9)
C58 0.0627(15) 0.0556(14) 0.0692(16) -0.0131(12) -0.0119(12) -0.0187(12)
C59 0.0733(17) 0.0494(14) 0.0587(14) -0.0146(11) 0.0063(12) -0.0024(12)
C60 0.0436(11) 0.0317(10) 0.0547(12) -0.0047(8) -0.0159(9) -0.0129(8)
N61 0.0308(8) 0.0329(8) 0.0367(8) -0.0018(6) -0.0077(6) -0.0096(6)
C62 0.0329(9) 0.0289(9) 0.0455(10) 0.0003(8) -0.0113(8) -0.0102(7)
C63 0.0415(10) 0.0344(10) 0.0434(10) 0.0021(8) -0.0123(8) -0.0135(8)
C64 0.0498(12) 0.0435(11) 0.0488(11) 0.0041(9) -0.0220(10) -0.0173(10)
C65 0.0390(11) 0.0412(11) 0.0669(14) 0.0061(10) -0.0215(10) -0.0140(9)
C66 0.0342(10) 0.0408(11) 0.0605(13) -0.0016(9) -0.0056(9) -0.0108(8)
C67 0.0374(10) 0.0338(10) 0.0469(11) -0.0004(8) -0.0082(8) -0.0109(8)
C68 0.0546(13) 0.0523(13) 0.0438(11) -0.0039(9) -0.0086(10) -0.0170(10)
C69 0.0477(12) 0.0651(15) 0.0487(12) -0.0096(11) -0.0039(10) -0.0089(11)
O70 0.0710(11) 0.0503(9) 0.0513(9) -0.0077(7) -0.0065(8) -0.0048(8)
C71 0.0430(12) 0.0587(14) 0.0535(13) -0.0119(11) -0.0055(10) -0.0085(10)
C72 0.0571(14) 0.0720(17) 0.0537(13) -0.0030(12) -0.0081(11) -0.0187(12)
C73 0.0728(17) 0.0644(16) 0.0526(13) -0.0035(12) -0.0111(12) -0.0097(13)
C74 0.153(4) 0.095(3) 0.0547(17) -0.0155(17) -0.007(2) -0.011(2)

loop_
_atom_type_symbol
_atom_type_description
_atom_type_scat_dispersion_real
_atom_type_scat_dispersion_imag
_atom_type_scat_source
C C 0.0181 0.0091 'International Tables Vol C Tables 4.2.6.8 and 6.1.1.4'
H H 0.0000 0.0000 'International Tables Vol C Tables 4.2.6.8 and 6.1.1.4'
Mg Mg 0.1719 0.1771 'International Tables Vol C Tables 4.2.6.8 and 6.1.1.4'
N N 0.0311 0.0180 'International Tables Vol C Tables 4.2.6.8 and 6.1.1.4'
O O 0.0492 0.0322 'International Tables Vol C Tables 4.2.6.8 and 6.1.1.4'

loop_
_geom_angle_atom_site_label_1
_geom_angle_atom_site_label_2
_geom_angle_atom_site_label_3
_geom_angle
_geom_angle_site_symmetry_1
_geom_angle_site_symmetry_3
_geom_angle_publ_flag
N1 Mg1 N3 91.39(6) . . ?
N1 Mg1 N61 112.18(6) . . ?
N3 Mg1 N61 134.82(7) . . ?
N1 Mg1 Mg2 133.10(5) . . ?
N3 Mg1 Mg2 124.47(5) . . ?
N61 Mg1 Mg2 65.49(4) . . ?
N33 Mg2 N31 91.01(6) . . ?
N33 Mg2 C60 153.21(8) . . ?
N31 Mg2 C60 98.70(7) . . ?
N33 Mg2 Mg1 124.03(5) . . ?
N31 Mg2 Mg1 140.55(5) . . ?
C60 Mg2 Mg1 58.97(5) . . ?
C1 N1 C6 117.09(15) . . ?
C1 N1 Mg1 119.11(11) . . ?
C6 N1 Mg1 123.45(12) . . ?
N1 C1 C2 123.45(17) . . ?
N1 C1 C4 120.86(16) . . ?
C2 C1 C4 115.69(17) . . ?
C3 C2 C1 129.38(18) . . ?
N3 C3 C2 124.90(16) . . ?
N3 C3 C5 120.00(17) . . ?
C2 C3 C5 115.09(17) . . ?
C3 N3 C18 117.96(15) . . ?
C3 N3 Mg1 117.12(12) . . ?
C18 N3 Mg1 124.22(12) . . ?
C11 C6 C7 121.15(16) . . ?
C11 C6 N1 120.81(15) . . ?
C7 C6 N1 118.03(16) . . ?
C8 C7 C6 118.02(18) . . ?
C8 C7 C12 120.46(17) . . ?
C6 C7 C12 121.48(16) . . ?
C9 C8 C7 121.25(18) . . ?
C8 C9 C10 120.41(17) . . ?
C9 C10 C11 120.54(19) . . ?
C10 C11 C6 118.62(17) . . ?
C10 C11 C15 119.52(17) . . ?
C6 C11 C15 121.83(16) . . ?
C7 C12 C13 113.59(16) . . ?
C7 C12 C14 111.21(19) . . ?
C13 C12 C14 109.48(17) . . ?
C17 C15 C11 109.98(17) . . ?
C17 C15 C16 110.54(18) . . ?
C11 C15 C16 113.08(17) . . ?
C19 C18 C23 120.19(18) . . ?
C19 C18 N3 120.47(16) . . ?
C23 C18 N3 119.30(17) . . ?
C20 C19 C18 118.6(2) . . ?
C20 C19 C24 119.70(19) . . ?
C18 C19 C24 121.65(18) . . ?
C21 C20 C19 121.6(2) . . ?
C20 C21 C22 119.6(2) . . ?
C23 C22 C21 121.3(2) . . ?
C22 C23 C18 118.6(2) . . ?
C22 C23 C27 119.78(19) . . ?
C18 C23 C27 121.63(19) . . ?
C19 C24 C26 112.8(2) . . ?
C19 C24 C25 110.70(19) . . ?
C26 C24 C25 110.3(2) . . ?
C28 C27 C23 112.4(2) . . ?
C28 C27 C29 108.6(2) . . ?
C23 C27 C29 112.0(2) . . ?
C31 N31 C36 117.64(16) . . ?
C31 N31 Mg2 124.12(13) . . ?
C36 N31 Mg2 117.95(12) . . ?
N31 C31 C32 123.63(18) . . ?
N31 C31 C34 122.13(17) . . ?
C32 C31 C34 114.22(17) . . ?
C33 C32 C31 129.78(17) . . ?
C33 N33 C48 116.94(15) . . ?
C33 N33 Mg2 123.02(13) . . ?
C48 N33 Mg2 120.03(11) . . ?
N33 C33 C32 125.07(16) . . ?
N33 C33 C35 120.71(17) . . ?
C32 C33 C35 114.16(16) . . ?
C41 C36 C37 120.51(18) . . ?
C41 C36 N31 122.14(18) . . ?
C37 C36 N31 117.31(18) . . ?
C38 C37 C36 118.3(2) . . ?
C38 C37 C42 120.3(2) . . ?
C36 C37 C42 121.39(17) . . ?
C39 C38 C37 121.3(2) . . ?
C38 C39 C40 120.2(2) . . ?
C39 C40 C41 121.4(2) . . ?
C40 C41 C36 118.3(2) . . ?
C40 C41 C45 118.1(2) . . ?
C36 C41 C45 123.58(19) . . ?
C37 C42 C44 111.2(2) . . ?
C37 C42 C43 113.82(19) . . ?
C44 C42 C43 109.7(2) . . ?
C41 C45 C47 111.33(19) . . ?
C41 C45 C46 111.9(2) . . ?
C47 C45 C46 108.9(2) . . ?
C53 C48 C49 120.44(19) . . ?
C53 C48 N33 119.54(17) . . ?
C49 C48 N33 120.00(18) . . ?
C50 C49 C48 118.2(2) . . ?
C50 C49 C54 119.7(2) . . ?
C48 C49 C54 122.00(19) . . ?
C51 C50 C49 121.7(2) . . ?
C52 C51 C50 119.7(2) . . ?
C51 C52 C53 121.1(2) . . ?
C52 C53 C48 118.8(2) . . ?
C52 C53 C57 118.9(2) . . ?
C48 C53 C57 122.36(19) . . ?
C49 C54 C56 113.4(2) . . ?
C49 C54 C55 112.28(18) . . ?
C56 C54 C55 109.0(2) . . ?
C53 C57 C59 112.2(2) . . ?
C53 C57 C58 111.30(18) . . ?
C59 C57 C58 109.4(2) . . ?
N61 C60 Mg2 121.49(14) . . ?
C60 N61 C62 117.59(16) . . ?
C60 N61 Mg1 112.72(12) . . ?
C62 N61 Mg1 129.65(12) . . ?
C67 C62 C63 121.59(17) . . ?
C67 C62 N61 117.97(16) . . ?
C63 C62 N61 120.41(18) . . ?
C64 C63 C62 117.2(2) . . ?
C64 C63 C68 120.01(19) . . ?
C62 C63 C68 122.77(17) . . ?
C65 C64 C63 121.9(2) . . ?
C64 C65 C66 119.86(19) . . ?
C65 C66 C67 120.7(2) . . ?
C62 C67 C66 118.71(19) . . ?
C62 C67 C69 120.95(17) . . ?
C66 C67 C69 120.2(2) . . ?
C71 O70 C73 112.41(19) . . ?
O70 C71 C72 109.0(2) . . ?
O70 C73 C74 108.9(2) . . ?

loop_
_geom_bond_atom_site_label_1
_geom_bond_atom_site_label_2
_geom_bond_distance
_geom_bond_site_symmetry_2
_geom_bond_publ_flag
Mg1 N1 2.0639(16) . ?
Mg1 N3 2.0846(16) . ?
Mg1 N61 2.1205(16) . ?
Mg1 Mg2 3.3066(8) . ?
Mg2 N33 2.0871(16) . ?
Mg2 N31 2.0999(17) . ?
Mg2 C60 2.221(2) . ?
N1 C1 1.332(2) . ?
N1 C6 1.442(2) . ?
C1 C2 1.408(3) . ?
C1 C4 1.507(3) . ?
C2 C3 1.397(3) . ?
C3 N3 1.334(2) . ?
C3 C5 1.517(3) . ?
N3 C18 1.435(2) . ?
C6 C11 1.401(3) . ?
C6 C7 1.410(2) . ?
C7 C8 1.399(3) . ?
C7 C12 1.518(3) . ?
C8 C9 1.374(3) . ?
C9 C10 1.386(3) . ?
C10 C11 1.399(3) . ?
C11 C15 1.525(3) . ?
C12 C13 1.527(3) . ?
C12 C14 1.529(3) . ?
C15 C17 1.523(3) . ?
C15 C16 1.528(3) . ?
C18 C19 1.404(3) . ?
C18 C23 1.417(3) . ?
C19 C20 1.392(3) . ?
C19 C24 1.521(3) . ?
C20 C21 1.372(4) . ?
C21 C22 1.387(4) . ?
C22 C23 1.384(3) . ?
C23 C27 1.526(3) . ?
C24 C26 1.524(3) . ?
C24 C25 1.533(3) . ?
C27 C28 1.523(3) . ?
C27 C29 1.537(4) . ?
N31 C31 1.330(2) . ?
N31 C36 1.450(2) . ?
C31 C32 1.410(3) . ?
C31 C34 1.512(3) . ?
C32 C33 1.392(3) . ?
N33 C33 1.337(2) . ?
N33 C48 1.440(2) . ?
C33 C35 1.519(2) . ?
C36 C41 1.403(3) . ?
C36 C37 1.418(3) . ?
C37 C38 1.399(3) . ?
C37 C42 1.517(3) . ?
C38 C39 1.368(4) . ?
C39 C40 1.375(4) . ?
C40 C41 1.402(3) . ?
C41 C45 1.528(3) . ?
C42 C44 1.528(3) . ?
C42 C43 1.529(3) . ?
C45 C47 1.535(3) . ?
C45 C46 1.537(3) . ?
C48 C53 1.409(3) . ?
C48 C49 1.411(3) . ?
C49 C50 1.394(3) . ?
C49 C54 1.516(3) . ?
C50 C51 1.380(4) . ?
C51 C52 1.377(4) . ?
C52 C53 1.398(3) . ?
C53 C57 1.519(3) . ?
C54 C56 1.521(3) . ?
C54 C55 1.533(3) . ?
C57 C59 1.530(3) . ?
C57 C58 1.533(3) . ?
C60 N61 1.295(2) . ?
N61 C62 1.453(2) . ?
C62 C67 1.393(3) . ?
C62 C63 1.404(3) . ?
C63 C64 1.403(3) . ?
C63 C68 1.495(3) . ?
C64 C65 1.369(3) . ?
C65 C66 1.383(3) . ?
C66 C67 1.396(3) . ?
C67 C69 1.510(3) . ?
O70 C71 1.396(3) . ?
O70 C73 1.411(3) . ?
C71 C72 1.499(3) . ?
C73 C74 1.481(4) . ?
